data_1520898
loop_
_publ_author_name
'Brinks, H.W.'
'Fjellvag, H.'
'Kjekshus, A.'
'Hauback, B.C.'

_publ_section_title
;
 Structure and magnetism of Pr1-x Srx Fe O3-d
;
_journal_name_full 'Journal of Solid State Chemistry'
_journal_page_first 233
_journal_page_last 249
_journal_volume 150
_journal_year 2000
_chemical_formula_sum 'Fe O2.8 Pr0.1 Sr0.9'
_chemical_name_systematic '(Pr0.1 Sr0.9) Fe O2.80'
_space_group_IT_number 126
_symmetry_space_group_name_Hall '-P 4a 2bc'
_symmetry_space_group_name_H-M 'P 4/n n c :2'
_cell_angle_alpha 90
_cell_angle_beta 90
_cell_angle_gamma 90
_cell_formula_units_Z 16
_cell_length_a 10.9012
_cell_length_b 10.9012
_cell_length_c 7.6792
_cell_volume 912.567
_citation_journal_id_ASTM JSSCBI
_cod_data_source_file Brinks_JSSCBI_2000_1791.cif
_cod_data_source_block Fe1O2.8Pr0.1Sr0.9
_cod_original_cell_volume 912.5667
_cod_original_formula_sum 'Fe1 O2.8 Pr0.1 Sr0.9'
_cod_database_code 1520898

loop_
_symmetry_equiv_pos_as_xyz
x,y,z
-y+1/2,x,z
-x+1/2,-y+1/2,z
y,-x+1/2,z
x,-y+1/2,-z+1/2
y,x,-z+1/2
-x+1/2,y,-z+1/2
-y+1/2,-x+1/2,-z+1/2
-x,-y,-z
y-1/2,-x,-z
x-1/2,y-1/2,-z
-y,x-1/2,-z
-x,y-1/2,z-1/2
-y,-x,z-1/2
x-1/2,-y,z-1/2
y-1/2,x-1/2,z-1/2

loop_
_atom_site_label
_atom_site_type_symbol
_atom_site_fract_x
_atom_site_fract_y
_atom_site_fract_z
_atom_site_occupancy
_atom_site_U_iso_or_equiv
Fe4 Fe+3 -0.0026 -0.0026 0.25 1 0.0
O1 O-2 0.25 0.75 0 0.9333 0.0
O3 O-2 0 0 0 0.9333 0.0
Fe1 Fe+3 0.25 0.25 0.25 1 0.0
Sr1 Sr+2 0.9945 0.7444 0.0153 0.9 0.0
Fe3 Fe+3 0.25 0.75 0.75 1 0.0
Pr1 Pr+3 0.9945 0.7444 0.0153 0.1 0.0
Fe2 Fe+3 0.25 0.25 0.75 1 0.0
O6 O-2 0.8623 0.1143 0.7643 0.9333 0.0
O4 O-2 0.1254 0.1254 0.25 0.9333 0.0
O5 O-2 0.877 0.877 0.25 0.9333 0.0
O2 O-2 0.25 0.25 -0.025 0.9333 0.0
